data_7221928
loop_
_publ_author_name
'Wang, Wei'
'Yang, Weiping'
'Guo, Rong'
'Gong, Shuling'

_publ_section_title
;
 &#x2018;Honeycomb&#x2019; nanotube assembly based on thiacalix[4]arene
 derivatives by weak interactions
;
_journal_issue 40
_journal_name_full CrystEngComm
_journal_page_first 7663
_journal_paper_doi 10.1039/C5CE01088H
_journal_volume 17
_journal_year 2015
_chemical_formula_moiety 'C30 H22 O7 S4'
_chemical_formula_sum 'C30 H22 O7 S4'
_chemical_formula_weight 622.69
_chemical_name_systematic
;
 ?
;
_space_group_crystal_system trigonal
_space_group_IT_number 148
_space_group_name_Hall '-R 3'
_space_group_name_H-M_alt 'R -3 :H'
_symmetry_space_group_name_Hall '-R 3'
_symmetry_space_group_name_H-M 'R -3 :H'
_atom_sites_solution_hydrogens geom
_audit_creation_method SHELXL-2013
_audit_update_record
;
2015-08-23 deposited with the CCDC.
2015-08-28 downloaded from the CCDC.
;
_cell_angle_alpha 90
_cell_angle_beta 90
_cell_angle_gamma 120
_cell_formula_units_Z 18
_cell_length_a 37.589(3)
_cell_length_b 37.589(3)
_cell_length_c 10.6810(16)
_cell_measurement_reflns_used 9899
_cell_measurement_temperature 100(2)
_cell_measurement_theta_max 30.78
_cell_measurement_theta_min 2.17
_cell_volume 13070(2)
_computing_cell_refinement 'Bruker SMART'
_computing_data_collection 'Bruker SMART'
_computing_data_reduction 'Bruker SAINT'
_computing_molecular_graphics 'Bruker SHELXL'
_computing_publication_material 'Bruker SHELXL'
_computing_structure_refinement 'SHELXL-2013 (Sheldrick, 2013)'
_computing_structure_solution SHELXL-2013
_diffrn_ambient_temperature 100(2)
_diffrn_measured_fraction_theta_full 0.999
_diffrn_measured_fraction_theta_max 0.998
_diffrn_measurement_device_type 'Bruker APEX-II CCD'
_diffrn_measurement_method '\f and \w scans'
_diffrn_radiation_type MoK\a
_diffrn_radiation_wavelength 0.71073
_diffrn_reflns_av_R_equivalents 0.0380
_diffrn_reflns_av_unetI/netI 0.0344
_diffrn_reflns_laue_measured_fraction_full 0.999
_diffrn_reflns_laue_measured_fraction_max 0.998
_diffrn_reflns_limit_h_max 49
_diffrn_reflns_limit_h_min -54
_diffrn_reflns_limit_k_max 54
_diffrn_reflns_limit_k_min -51
_diffrn_reflns_limit_l_max 14
_diffrn_reflns_limit_l_min -15
_diffrn_reflns_number 35903
_diffrn_reflns_point_group_measured_fraction_full 0.999
_diffrn_reflns_point_group_measured_fraction_max 0.998
_diffrn_reflns_theta_full 25.242
_diffrn_reflns_theta_max 31.000
_diffrn_reflns_theta_min 1.877
_diffrn_source 'fine-focus sealed tube'
_exptl_absorpt_coefficient_mu 0.374
_exptl_absorpt_correction_T_max 0.9496
_exptl_absorpt_correction_T_min 0.9326
_exptl_absorpt_correction_type none
_exptl_crystal_colour colorless
_exptl_crystal_density_diffrn 1.417
_exptl_crystal_density_method 'not measured'
_exptl_crystal_description plate
_exptl_crystal_F_000 5742
_exptl_crystal_size_max 0.16
_exptl_crystal_size_mid 0.15
_exptl_crystal_size_min 0.14
_refine_diff_density_max 1.334
_refine_diff_density_min -0.574
_refine_diff_density_rms 0.089
_refine_ls_extinction_method none
_refine_ls_goodness_of_fit_ref 1.023
_refine_ls_hydrogen_treatment constr
_refine_ls_matrix_type full
_refine_ls_number_parameters 524
_refine_ls_number_reflns 9252
_refine_ls_number_restraints 65
_refine_ls_restrained_S_all 1.044
_refine_ls_R_factor_all 0.1050
_refine_ls_R_factor_gt 0.0802
_refine_ls_shift/su_max 0.003
_refine_ls_shift/su_mean 0.000
_refine_ls_structure_factor_coef Fsqd
_refine_ls_weighting_details
;
 w=1/[\s^2^(Fo^2^)+(0.1229P)^2^+41.9277P]
 where P=(Fo^2^+2Fc^2^)/3
;
_refine_ls_weighting_scheme calc
_refine_ls_wR_factor_gt 0.2212
_refine_ls_wR_factor_ref 0.2377
_reflns_Friedel_coverage 0.000
_reflns_number_gt 6610
_reflns_number_total 9252
_reflns_threshold_expression 'I > 2\s(I)'
_cod_data_source_file c5ce01088h2.cif
_cod_data_source_block 11
_cod_depositor_comments 'Adding full bibliography for 7221927--7221932.cif.'
_cod_original_cell_volume 13070(3)
_cod_database_code 7221928
_audit_block_doi 10.5517/ccy38v4
_shelx_space_group_comment
;
The symmetry employed for this shelxl refinement is uniquely defined
by the following loop, which should always be used as a source of
symmetry information in preference to the above space-group names.
They are only intended as comments.
;
_shelxl_version_number 2013-2

loop_
_space_group_symop_operation_xyz
'x, y, z'
'-y, x-y, z'
'-x+y, -x, z'
'x+2/3, y+1/3, z+1/3'
'-y+2/3, x-y+1/3, z+1/3'
'-x+y+2/3, -x+1/3, z+1/3'
'x+1/3, y+2/3, z+2/3'
'-y+1/3, x-y+2/3, z+2/3'
'-x+y+1/3, -x+2/3, z+2/3'
'-x, -y, -z'
'y, -x+y, -z'
'x-y, x, -z'
'-x+2/3, -y+1/3, -z+1/3'
'y+2/3, -x+y+1/3, -z+1/3'
'x-y+2/3, x+1/3, -z+1/3'
'-x+1/3, -y+2/3, -z+2/3'
'y+1/3, -x+y+2/3, -z+2/3'
'x-y+1/3, x+2/3, -z+2/3'

loop_
_atom_site_label
_atom_site_type_symbol
_atom_site_fract_x
_atom_site_fract_y
_atom_site_fract_z
_atom_site_U_iso_or_equiv
_atom_site_adp_type
_atom_site_occupancy
_atom_site_site_symmetry_order
_atom_site_calc_flag
_atom_site_refinement_flags_posn
_atom_site_refinement_flags_adp
_atom_site_refinement_flags_occupancy
_atom_site_disorder_assembly
_atom_site_disorder_group
S1 S 0.77851(3) 0.99933(2) 0.67723(7) 0.0438(2) Uani 1 1 d . . . . .
O1 O 0.78875(6) 0.94118(6) 0.84180(17) 0.0377(4) Uani 1 1 d . . . . .
H1 H 0.7883 0.9226 0.8834 0.057 Uiso 1 1 calc R U . . .
O2 O 0.66075(10) 1.00124(10) 0.9711(3) 0.0666(7) Uani 1 1 d . . . . .
O3 O 0.81535(8) 0.94891(9) 0.5816(2) 0.0545(6) Uani 1 1 d . . . . .
H3 H 0.8196 0.9633 0.6437 0.082 Uiso 1 1 calc R U . . .
O4 O 0.64619(9) 0.87353(9) 0.2939(2) 0.0562(6) Uani 1 1 d . . . . .
C1 C 0.76099(9) 0.95040(8) 0.8874(2) 0.0347(5) Uani 1 1 d . . . . .
C2 C 0.75150(9) 0.97633(7) 0.8175(2) 0.0359(5) Uani 1 1 d . . . . .
C3 C 0.72234(9) 0.98548(8) 0.8618(3) 0.0403(6) Uani 1 1 d . . . . .
H3A H 0.7165 1.0030 0.8159 0.048 Uiso 1 1 calc R U . . .
C4 C 0.70154(10) 0.96886(10) 0.9742(3) 0.0463(7) Uani 1 1 d . . . . .
C5 C 0.71092(12) 0.94391(13) 1.0422(3) 0.0548(8) Uani 1 1 d . . . . .
H5 H 0.6973 0.9329 1.1173 0.066 Uiso 1 1 calc R U . . .
C6 C 0.74046(10) 0.93454(10) 1.0015(2) 0.0440(7) Uani 1 1 d D . . . .
C7 C 0.66888(14) 0.97691(15) 1.0180(3) 0.0642(10) Uani 1 1 d . . . . .
H7 H 0.6534 0.9621 1.0868 0.077 Uiso 1 1 calc R U . . .
C8 C 0.77826(10) 0.93786(10) 0.5353(2) 0.0428(6) Uani 1 1 d . . . . .
C9 C 0.76092(11) 0.90525(11) 0.4470(2) 0.0468(7) Uani 1 1 d . . . . .
C10 C 0.72310(11) 0.89320(11) 0.3973(2) 0.0448(7) Uani 1 1 d . . . . .
H10 H 0.7115 0.8713 0.3414 0.054 Uiso 1 1 calc R U . . .
C11 C 0.70154(11) 0.91350(10) 0.4298(2) 0.0427(7) Uani 1 1 d . . . . .
C12 C 0.71813(10) 0.94540(9) 0.5162(2) 0.0409(6) Uani 1 1 d . . . . .
H12 H 0.7038 0.9587 0.5378 0.049 Uiso 1 1 calc R U . . .
C13 C 0.75602(10) 0.95744(9) 0.5703(2) 0.0390(6) Uani 1 1 d . . . . .
C14 C 0.66167(12) 0.90022(11) 0.3726(3) 0.0489(8) Uani 1 1 d . . . . .
H14 H 0.6472 0.9130 0.3981 0.059 Uiso 1 1 calc R U . . .
S2 S 0.78550(7) 0.87826(7) 0.38935(18) 0.0440(4) Uani 0.707(3) 1 d . . P A 1
S3 S 0.75203(6) 0.78296(4) 0.81487(11) 0.0539(5) Uani 0.707(3) 1 d . . P A 1
S4 S 0.75561(5) 0.90783(5) 1.09718(12) 0.0394(3) Uani 0.707(3) 1 d . . P A 1
O5 O 0.73220(14) 0.81286(14) 0.5837(4) 0.0463(9) Uani 0.707(3) 1 d . . P A 1
H5A H 0.7276 0.8194 0.5150 0.069 Uiso 0.707(3) 1 calc R U P A 1
O6 O 0.9196(4) 0.8909(7) 0.7588(14) 0.288(9) Uani 0.707(3) 1 d . U P A 1
O7 O 0.79105(13) 0.86826(16) 0.9425(4) 0.0395(10) Uani 0.707(3) 1 d D . P A 1
C15 C 0.7732(2) 0.8323(2) 0.6035(5) 0.0382(10) Uani 0.707(3) 1 d D . P A 1
C16 C 0.8018(2) 0.8633(2) 0.5237(5) 0.0395(11) Uani 0.707(3) 1 d D . P A 1
C17 C 0.84328(18) 0.8802(2) 0.5461(5) 0.0565(13) Uani 0.707(3) 1 d D . P A 1
H17 H 0.8622 0.9003 0.4928 0.068 Uiso 0.707(3) 1 calc R U P A 1
C18 C 0.8569(2) 0.8674(3) 0.6473(7) 0.071(3) Uani 0.707(3) 1 d D . P A 1
C19 C 0.8288(2) 0.8381(2) 0.7298(5) 0.0568(14) Uani 0.707(3) 1 d D . P A 1
H19 H 0.8383 0.8301 0.7985 0.068 Uiso 0.707(3) 1 calc R U P A 1
C20 C 0.78703(19) 0.82085(16) 0.7109(4) 0.0421(10) Uani 0.707(3) 1 d . . P A 1
C21 C 0.9023(3) 0.8864(4) 0.6688(9) 0.129(4) Uani 0.707(3) 1 d . U P A 1
H21 H 0.9185 0.8958 0.5973 0.155 Uiso 0.707(3) 1 calc R U P A 1
C22 C 0.74934(19) 0.84505(14) 0.9504(4) 0.0349(11) Uani 0.707(3) 1 d D . P A 1
C23 C 0.72695(16) 0.80702(12) 0.8883(4) 0.0398(9) Uani 0.707(3) 1 d . . P A 1
C24 C 0.6847(3) 0.7860(2) 0.8928(10) 0.054(2) Uani 0.707(3) 1 d . . P A 1
H24 H 0.6703 0.7610 0.8509 0.064 Uiso 0.707(3) 1 calc R U P A 1
C25 C 0.66329(19) 0.80100(15) 0.9580(5) 0.0518(11) Uani 0.707(3) 1 d . . P A 1
H25 H 0.6347 0.7865 0.9590 0.062 Uiso 0.707(3) 1 calc R U P A 1
C26 C 0.68462(16) 0.83782(14) 1.0217(4) 0.0458(10) Uani 0.707(3) 1 d . . P A 1
H26 H 0.6706 0.8480 1.0673 0.055 Uiso 0.707(3) 1 calc R U P A 1
C27 C 0.72754(19) 0.85952(16) 1.0169(4) 0.0348(10) Uani 0.707(3) 1 d . . P A 1
C28 C 0.81618(14) 0.86392(11) 1.0415(3) 0.0594(10) Uani 0.707(3) 1 d D . P A 1
H28A H 0.8164 0.8385 1.0289 0.071 Uiso 0.707(3) 1 calc R U P A 1
H28B H 0.8039 0.8625 1.1225 0.071 Uiso 0.707(3) 1 calc R U P A 1
C29 C 0.85987(18) 0.89950(15) 1.0408(5) 0.0839(14) Uani 0.707(3) 1 d . . P A 1
H29A H 0.8597 0.9250 1.0517 0.101 Uiso 0.707(3) 1 calc R U P A 1
H29B H 0.8725 0.9006 0.9606 0.101 Uiso 0.707(3) 1 calc R U P A 1
C30 C 0.88578(19) 0.89503(18) 1.1476(6) 0.0942(16) Uani 0.707(3) 1 d . . P A 1
H30A H 0.8741 0.8954 1.2273 0.141 Uiso 0.707(3) 1 calc R U P A 1
H30B H 0.9135 0.9174 1.1433 0.141 Uiso 0.707(3) 1 calc R U P A 1
H30C H 0.8856 0.8695 1.1378 0.141 Uiso 0.707(3) 1 calc R U P A 1
S2' S 0.79623(15) 0.89296(15) 0.3728(4) 0.0359(8) Uani 0.293(3) 1 d . . P A 2
S3' S 0.78553(16) 0.79628(10) 0.7800(3) 0.0593(13) Uani 0.293(3) 1 d D . P A 2
S4' S 0.75188(15) 0.89511(11) 1.0846(4) 0.0394(3) Uani 0.293(3) 1 d D . P A 2
O5' O 0.7536(5) 0.8213(3) 0.5654(10) 0.049(2) Uani 0.293(3) 1 d D . P A 2
H5' H 0.7426 0.8340 0.5384 0.074 Uiso 0.293(3) 1 calc R U P A 2
O6' O 0.9472(8) 0.9231(11) 0.685(3) 0.297(18) Uani 0.293(3) 1 d D U P A 2
O7' O 0.8043(4) 0.8730(5) 0.9271(13) 0.0395(10) Uani 0.293(3) 1 d . . P A 2
C15' C 0.7941(5) 0.8472(4) 0.5786(12) 0.040(3) Uani 0.293(3) 1 d D . P A 2
C16' C 0.8179(4) 0.8803(4) 0.5011(13) 0.039(3) Uani 0.293(3) 1 d D . P A 2
C17' C 0.8610(4) 0.9044(6) 0.5193(15) 0.064(4) Uani 0.293(3) 1 d D U P A 2
H17' H 0.8763 0.9272 0.4686 0.076 Uiso 0.293(3) 1 calc R U P A 2
C18' C 0.8810(4) 0.8943(5) 0.6146(16) 0.081(4) Uani 0.293(3) 1 d D U P A 2
C19' C 0.8558(6) 0.8627(6) 0.697(2) 0.065(5) Uani 0.293(3) 1 d D U P A 2
H19' H 0.8681 0.8580 0.7662 0.078 Uiso 0.293(3) 1 calc R U P A 2
C20' C 0.8128(5) 0.8376(4) 0.6825(10) 0.044(3) Uani 0.293(3) 1 d D . P A 2
C21' C 0.9257(3) 0.9056(5) 0.6033(12) 0.067(4) Uani 0.293(3) 1 d D U P A 2
H21' H 0.9354 0.8987 0.5327 0.081 Uiso 0.293(3) 1 calc R U P A 2
C22' C 0.7637(3) 0.8441(3) 0.9252(9) 0.042(3) Uani 0.293(3) 1 d G . P A 2
C23' C 0.7501(3) 0.8086(2) 0.8559(8) 0.050(3) Uani 0.293(3) 1 d DG . P A 2
C24' C 0.7085(4) 0.7808(3) 0.8469(10) 0.067(4) Uani 0.293(3) 1 d G . P A 2
H24' H 0.6993 0.7569 0.8003 0.080 Uiso 0.293(3) 1 calc R U P A 2
C25' C 0.6805(4) 0.7885(3) 0.9074(12) 0.063(11) Uani 0.293(3) 1 d G . P A 2
H25' H 0.6525 0.7698 0.9013 0.076 Uiso 0.293(3) 1 calc R U P A 2
C26' C 0.6941(4) 0.8241(3) 0.9767(10) 0.068(4) Uani 0.293(3) 1 d G . P A 2
H26' H 0.6753 0.8293 1.0174 0.081 Uiso 0.293(3) 1 calc R U P A 2
C27' C 0.7358(3) 0.8519(3) 0.9857(8) 0.040(3) Uani 0.293(3) 1 d DG . P A 2
C28' C 0.81618(14) 0.86392(11) 1.0415(3) 0.0594(10) Uani 0.293(3) 1 d . . P A 2
H28C H 0.8149 0.8375 1.0405 0.071 Uiso 0.293(3) 1 calc R U P A 2
H28D H 0.8004 0.8652 1.1113 0.071 Uiso 0.293(3) 1 calc R U P A 2
C29' C 0.85987(18) 0.89950(15) 1.0408(5) 0.0839(14) Uani 0.293(3) 1 d . . P A 2
H29C H 0.8597 0.9250 1.0517 0.101 Uiso 0.293(3) 1 calc R U P A 2
H29D H 0.8725 0.9006 0.9606 0.101 Uiso 0.293(3) 1 calc R U P A 2
C30' C 0.88578(19) 0.89503(18) 1.1476(6) 0.0942(16) Uani 0.293(3) 1 d . . P A 2
H30D H 0.8706 0.8884 1.2247 0.141 Uiso 0.293(3) 1 calc R U P A 2
H30E H 0.9112 0.9204 1.1570 0.141 Uiso 0.293(3) 1 calc R U P A 2
H30F H 0.8914 0.8735 1.1267 0.141 Uiso 0.293(3) 1 calc R U P A 2

loop_
_atom_site_aniso_label
_atom_site_aniso_U_11
_atom_site_aniso_U_22
_atom_site_aniso_U_33
_atom_site_aniso_U_23
_atom_site_aniso_U_13
_atom_site_aniso_U_12
S1 0.0544(4) 0.0282(3) 0.0460(4) 0.0107(3) 0.0105(3) 0.0185(3)
O1 0.0474(11) 0.0331(9) 0.0321(9) 0.0015(7) -0.0004(8) 0.0198(8)
O2 0.0812(19) 0.0811(19) 0.0578(15) -0.0195(14) -0.0041(13) 0.0559(17)
O3 0.0587(14) 0.0776(17) 0.0389(11) -0.0009(11) 0.0011(10) 0.0430(13)
O4 0.0781(17) 0.0802(17) 0.0372(11) -0.0113(11) -0.0115(11) 0.0597(15)
C1 0.0416(13) 0.0290(11) 0.0260(10) -0.0057(9) -0.0042(9) 0.0119(10)
C2 0.0450(14) 0.0244(11) 0.0311(11) -0.0043(9) -0.0031(10) 0.0119(10)
C3 0.0491(16) 0.0310(12) 0.0372(13) -0.0114(10) -0.0063(11) 0.0174(11)
C4 0.0538(17) 0.0558(18) 0.0301(12) -0.0150(12) -0.0053(11) 0.0279(15)
C5 0.067(2) 0.078(2) 0.0233(12) -0.0051(13) -0.0002(12) 0.0392(19)
C6 0.0551(17) 0.0525(17) 0.0230(11) -0.0008(11) -0.0071(11) 0.0258(14)
C7 0.075(3) 0.085(3) 0.0407(16) -0.0132(17) 0.0069(16) 0.047(2)
C8 0.0559(17) 0.0576(17) 0.0258(11) 0.0081(11) 0.0051(11) 0.0365(15)
C9 0.069(2) 0.075(2) 0.0223(10) 0.0006(12) 0.0025(11) 0.0557(18)
C10 0.069(2) 0.0661(19) 0.0209(10) 0.0007(11) 0.0022(11) 0.0505(17)
C11 0.0653(19) 0.0569(17) 0.0244(11) 0.0033(11) 0.0044(11) 0.0444(16)
C12 0.0596(17) 0.0485(15) 0.0287(11) 0.0083(10) 0.0079(11) 0.0377(14)
C13 0.0560(16) 0.0420(14) 0.0263(11) 0.0126(10) 0.0106(11) 0.0300(13)
C14 0.073(2) 0.064(2) 0.0333(13) 0.0008(13) 0.0013(13) 0.0524(18)
S2 0.0597(11) 0.0647(12) 0.0238(6) 0.0034(7) 0.0078(6) 0.0432(10)
S3 0.0966(12) 0.0330(5) 0.0405(6) -0.0068(4) -0.0129(6) 0.0388(7)
S4 0.0676(6) 0.0311(8) 0.0213(4) -0.0058(5) -0.0103(4) 0.0261(7)
O5 0.048(2) 0.060(2) 0.0284(16) -0.0073(14) -0.0080(16) 0.025(2)
O6 0.179(10) 0.53(3) 0.223(13) 0.037(15) -0.043(10) 0.229(14)
O7 0.060(3) 0.0337(18) 0.0235(16) 0.0025(12) 0.0070(17) 0.022(3)
C15 0.054(3) 0.045(3) 0.028(2) -0.013(2) -0.008(2) 0.034(3)
C16 0.049(3) 0.057(4) 0.028(3) -0.006(3) -0.003(2) 0.038(3)
C17 0.049(3) 0.092(4) 0.041(2) -0.009(3) 0.001(2) 0.045(3)
C18 0.059(4) 0.130(7) 0.052(4) -0.018(4) -0.018(3) 0.068(5)
C19 0.068(4) 0.087(4) 0.041(3) -0.023(3) -0.021(3) 0.058(4)
C20 0.064(3) 0.045(2) 0.0324(19) -0.0122(17) -0.012(2) 0.038(2)
C21 0.083(5) 0.254(12) 0.075(5) -0.027(6) -0.034(4) 0.104(7)
C22 0.059(4) 0.0219(18) 0.021(2) 0.0019(16) -0.001(2) 0.018(2)
C23 0.065(3) 0.0241(17) 0.0278(17) 0.0010(13) -0.0024(17) 0.0205(19)
C24 0.077(6) 0.022(3) 0.045(4) 0.003(2) -0.010(4) 0.013(4)
C25 0.053(3) 0.037(2) 0.049(3) 0.0118(19) -0.002(2) 0.010(2)
C26 0.056(3) 0.041(2) 0.038(2) 0.0128(17) 0.0016(18) 0.022(2)
C27 0.056(3) 0.029(2) 0.019(2) 0.0024(15) -0.0025(18) 0.0205(18)
C28 0.101(3) 0.0468(17) 0.0394(15) -0.0055(13) -0.0163(17) 0.044(2)
C29 0.110(4) 0.062(3) 0.079(3) -0.008(2) -0.016(3) 0.043(3)
C30 0.098(4) 0.079(3) 0.111(4) -0.013(3) -0.018(3) 0.048(3)
S2' 0.050(2) 0.055(2) 0.0242(14) 0.0067(14) 0.0041(13) 0.042(2)
S3' 0.115(4) 0.0423(15) 0.0389(14) -0.0075(11) -0.0178(17) 0.053(2)
S4' 0.0676(6) 0.0311(8) 0.0213(4) -0.0058(5) -0.0103(4) 0.0261(7)
O5' 0.071(8) 0.048(5) 0.029(5) -0.004(4) -0.010(6) 0.030(6)
O6' 0.24(3) 0.22(2) 0.30(3) 0.06(2) 0.09(2) 0.02(2)
O7' 0.060(3) 0.0337(18) 0.0235(16) 0.0025(12) 0.0070(17) 0.022(3)
C15' 0.070(10) 0.043(7) 0.020(5) -0.007(5) -0.014(6) 0.038(7)
C16' 0.052(8) 0.047(7) 0.032(5) 0.001(5) 0.004(5) 0.035(6)
C17' 0.047(7) 0.095(10) 0.066(8) 0.010(8) -0.002(6) 0.049(7)
C18' 0.059(7) 0.108(9) 0.083(8) 0.012(8) -0.008(7) 0.046(7)
C19' 0.075(10) 0.083(9) 0.068(10) 0.002(9) -0.027(9) 0.064(8)
C20' 0.078(9) 0.048(6) 0.028(5) -0.013(4) -0.017(6) 0.049(7)
C21' 0.023(4) 0.108(9) 0.048(6) -0.021(6) -0.006(4) 0.015(5)
C22' 0.083(11) 0.027(5) 0.023(5) 0.002(4) -0.006(6) 0.032(7)
C23' 0.096(10) 0.027(5) 0.033(5) -0.005(4) -0.011(6) 0.034(6)
C24' 0.101(12) 0.040(6) 0.055(7) -0.008(5) -0.020(8) 0.031(7)
C25' 0.041(9) 0.056(17) 0.059(15) 0.021(11) -0.010(9) -0.001(10)
C26' 0.084(11) 0.069(10) 0.047(7) 0.022(7) 0.004(7) 0.035(9)
C27' 0.058(9) 0.031(7) 0.023(7) 0.005(5) 0.003(5) 0.016(5)
C28' 0.101(3) 0.0468(17) 0.0394(15) -0.0055(13) -0.0163(17) 0.044(2)
C29' 0.110(4) 0.062(3) 0.079(3) -0.008(2) -0.016(3) 0.043(3)
C30' 0.098(4) 0.079(3) 0.111(4) -0.013(3) -0.018(3) 0.048(3)

loop_
_atom_type_symbol
_atom_type_description
_atom_type_scat_dispersion_real
_atom_type_scat_dispersion_imag
_atom_type_scat_source
C C 0.0033 0.0016 'International Tables Vol C Tables 4.2.6.8 and 6.1.1.4'
H H 0.0000 0.0000 'International Tables Vol C Tables 4.2.6.8 and 6.1.1.4'
O O 0.0106 0.0060 'International Tables Vol C Tables 4.2.6.8 and 6.1.1.4'
S S 0.1246 0.1234 'International Tables Vol C Tables 4.2.6.8 and 6.1.1.4'

loop_
_citation_id
_citation_doi
_citation_year
1 10.1002/ejoc.201200252 2012

loop_
_geom_angle_atom_site_label_1
_geom_angle_atom_site_label_2
_geom_angle_atom_site_label_3
_geom_angle
C2 S1 C13 102.00(12)
O1 C1 C6 122.5(3)
O1 C1 C2 119.0(2)
C6 C1 C2 118.5(3)
C3 C2 C1 119.8(3)
C3 C2 S1 119.9(2)
C1 C2 S1 120.3(2)
C2 C3 C4 121.2(3)
C5 C4 C3 119.0(3)
C5 C4 C7 119.9(3)
C3 C4 C7 121.0(3)
C4 C5 C6 121.4(3)
C5 C6 C1 120.1(3)
C5 C6 S4 120.1(2)
C1 C6 S4 119.4(3)
C5 C6 S4' 123.8(3)
C1 C6 S4' 115.7(3)
O2 C7 C4 125.0(4)
O3 C8 C13 122.5(3)
O3 C8 C9 118.1(3)
C13 C8 C9 119.3(3)
C10 C9 C8 119.8(3)
C10 C9 S2 115.2(2)
C8 C9 S2 125.0(3)
C10 C9 S2' 121.6(3)
C8 C9 S2' 115.9(3)
C9 C10 C11 120.7(3)
C12 C11 C10 120.0(3)
C12 C11 C14 121.0(3)
C10 C11 C14 119.0(3)
C13 C12 C11 120.2(3)
C12 C13 C8 119.9(3)
C12 C13 S1 120.8(2)
C8 C13 S1 119.2(2)
O4 C14 C11 124.1(3)
C16 S2 C9 105.2(2)
C20 S3 C23 103.72(19)
C6 S4 C27 96.2(2)
C22 O7 C28 118.6(4)
O5 C15 C16 122.9(5)
O5 C15 C20 117.2(6)
C16 C15 C20 119.9(6)
C17 C16 C15 119.7(6)
C17 C16 S2 119.2(6)
C15 C16 S2 120.9(4)
C16 C17 C18 120.3(7)
C17 C18 C19 120.3(6)
C17 C18 C21 119.0(9)
C19 C18 C21 120.7(8)
C20 C19 C18 120.9(6)
C19 C20 C15 118.7(6)
C19 C20 S3 120.1(4)
C15 C20 S3 121.1(5)
O6 C21 C18 129.5(13)
O7 C22 C27 119.8(5)
O7 C22 C23 122.1(5)
C27 C22 C23 118.0(5)
C24 C23 C22 119.9(6)
C24 C23 S3 118.3(6)
C22 C23 S3 121.5(4)
C23 C24 C25 121.6(7)
C24 C25 C26 119.5(6)
C25 C26 C27 119.2(5)
C22 C27 C26 121.8(5)
C22 C27 S4 118.5(5)
C26 C27 S4 119.7(4)
O7 C28 C29 111.7(3)
C28 C29 C30 111.1(4)
C16' S2' C9 103.1(5)
C20' S3' C23' 102.9(5)
C27' S4' C6 108.7(4)
O5' C15' C16' 125.3(10)
O5' C15' C20' 114.4(15)
C16' C15' C20' 120.3(14)
C15' C16' C17' 120.7(13)
C15' C16' S2' 121.6(9)
C17' C16' S2' 117.6(11)
C16' C17' C18' 120.8(15)
C19' C18' C17' 117.1(12)
C19' C18' C21' 118.1(14)
C17' C18' C21' 121.8(15)
C18' C19' C20' 123.8(13)
C19' C20' C15' 116.9(13)
C19' C20' S3' 120.1(12)
C15' C20' S3' 123.0(13)
O6' C21' C18' 118(2)
O7' C22' C27' 119.6(9)
O7' C22' C23' 120.3(9)
C27' C22' C23' 120.0
C24' C23' C22' 120.0
C24' C23' S3' 118.4(6)
C22' C23' S3' 121.6(6)
C25' C24' C23' 120.0
C24' C25' C26' 120.0
C27' C26' C25' 120.0
C22' C27' C26' 120.0
C22' C27' S4' 121.6(6)
C26' C27' S4' 118.3(6)

loop_
_geom_bond_atom_site_label_1
_geom_bond_atom_site_label_2
_geom_bond_distance
S1 C2 1.774(3)
S1 C13 1.779(3)
O1 C1 1.345(4)
O2 C7 1.208(5)
O3 C8 1.335(4)
O4 C14 1.212(4)
C1 C6 1.406(4)
C1 C2 1.408(4)
C2 C3 1.386(4)
C3 C4 1.398(4)
C4 C5 1.365(5)
C4 C7 1.480(5)
C5 C6 1.392(5)
C6 S4 1.717(3)
C6 S4' 1.951(5)
C8 C13 1.413(4)
C8 C9 1.420(5)
C9 C10 1.366(5)
C9 S2 1.789(4)
C9 S2' 1.793(5)
C10 C11 1.406(4)
C11 C12 1.390(4)
C11 C14 1.456(5)
C12 C13 1.387(4)
S2 C16 1.760(7)
S3 C20 1.766(6)
S3 C23 1.782(5)
S4 C27 1.797(5)
O5 C15 1.352(7)
O6 C21 1.125(13)
O7 C22 1.363(7)
O7 C28 1.480(6)
C15 C16 1.409(8)
C15 C20 1.412(7)
C16 C17 1.379(7)
C17 C18 1.380(10)
C18 C19 1.393(11)
C18 C21 1.504(11)
C19 C20 1.380(8)
C22 C27 1.385(7)
C22 C23 1.411(6)
C23 C24 1.375(12)
C24 C25 1.382(13)
C25 C26 1.383(7)
C26 C27 1.398(8)
C28 C29 1.513(7)
C29 C30 1.562(8)
S2' C16' 1.777(14)
S3' C20' 1.718(14)
S3' C23' 1.805(10)
S4' C27' 1.772(10)
O5' C15' 1.344(14)
O6' C21' 1.146(18)
O7' C22' 1.358(16)
C15' C16' 1.385(14)
C15' C20' 1.453(16)
C16' C17' 1.419(15)
C17' C18' 1.43(2)
C18' C19' 1.40(3)
C18' C21' 1.520(9)
C19' C20' 1.417(17)
C22' C27' 1.383(7)
C22' C23' 1.383(7)
C23' C24' 1.383(7)
C24' C25' 1.383(7)
C25' C26' 1.383(7)
C26' C27' 1.383(7)

loop_
_geom_torsion_atom_site_label_1
_geom_torsion_atom_site_label_2
_geom_torsion_atom_site_label_3
_geom_torsion_atom_site_label_4
_geom_torsion
O1 C1 C2 C3 178.7(2)
C6 C1 C2 C3 -0.3(4)
O1 C1 C2 S1 -4.5(3)
C6 C1 C2 S1 176.6(2)
C13 S1 C2 C3 -107.2(2)
C13 S1 C2 C1 76.0(2)
C1 C2 C3 C4 -1.0(4)
S1 C2 C3 C4 -177.9(2)
C2 C3 C4 C5 1.4(4)
C2 C3 C4 C7 -176.8(3)
C3 C4 C5 C6 -0.4(5)
C7 C4 C5 C6 177.7(3)
C4 C5 C6 C1 -0.9(5)
C4 C5 C6 S4 172.7(3)
C4 C5 C6 S4' -173.9(3)
O1 C1 C6 C5 -177.7(3)
C2 C1 C6 C5 1.2(4)
O1 C1 C6 S4 8.6(4)
C2 C1 C6 S4 -172.4(2)
O1 C1 C6 S4' -4.2(4)
C2 C1 C6 S4' 174.8(2)
C5 C4 C7 O2 173.0(4)
C3 C4 C7 O2 -8.9(6)
O3 C8 C9 C10 -179.8(3)
C13 C8 C9 C10 -0.1(4)
O3 C8 C9 S2 -1.6(4)
C13 C8 C9 S2 178.1(2)
O3 C8 C9 S2' -18.1(4)
C13 C8 C9 S2' 161.6(3)
C8 C9 C10 C11 1.9(5)
S2 C9 C10 C11 -176.5(2)
S2' C9 C10 C11 -158.8(3)
C9 C10 C11 C12 -2.0(4)
C9 C10 C11 C14 178.7(3)
C10 C11 C12 C13 0.3(4)
C14 C11 C12 C13 179.6(3)
C11 C12 C13 C8 1.5(4)
C11 C12 C13 S1 177.9(2)
O3 C8 C13 C12 178.1(3)
C9 C8 C13 C12 -1.6(4)
O3 C8 C13 S1 1.6(4)
C9 C8 C13 S1 -178.1(2)
C2 S1 C13 C12 79.2(2)
C2 S1 C13 C8 -104.4(2)
C12 C11 C14 O4 177.6(3)
C10 C11 C14 O4 -3.1(5)
C10 C9 S2 C16 -130.8(3)
C8 C9 S2 C16 50.9(4)
S2' C9 S2 C16 112.6(8)
C5 C6 S4 C27 104.2(3)
C1 C6 S4 C27 -82.2(3)
S4' C6 S4 C27 -7.3(9)
O5 C15 C16 C17 -176.6(5)
C20 C15 C16 C17 4.6(7)
O5 C15 C16 S2 -1.1(7)
C20 C15 C16 S2 -179.8(4)
C9 S2 C16 C17 -113.5(4)
C9 S2 C16 C15 70.9(5)
C15 C16 C17 C18 -1.0(9)
S2 C16 C17 C18 -176.7(6)
C16 C17 C18 C19 -1.9(11)
C16 C17 C18 C21 179.8(7)
C17 C18 C19 C20 1.2(11)
C21 C18 C19 C20 179.5(7)
C18 C19 C20 C15 2.4(8)
C18 C19 C20 S3 178.6(5)
O5 C15 C20 C19 175.9(4)
C16 C15 C20 C19 -5.3(7)
O5 C15 C20 S3 -0.2(6)
C16 C15 C20 S3 178.6(4)
C23 S3 C20 C19 114.1(4)
C23 S3 C20 C15 -69.8(4)
C17 C18 C21 O6 151.9(19)
C19 C18 C21 O6 -26(2)
C28 O7 C22 C27 88.1(6)
C28 O7 C22 C23 -94.6(5)
O7 C22 C23 C24 -175.9(6)
C27 C22 C23 C24 1.4(7)
O7 C22 C23 S3 9.7(6)
C27 C22 C23 S3 -173.0(4)
C20 S3 C23 C24 130.3(5)
C20 S3 C23 C22 -55.2(4)
C22 C23 C24 C25 -0.5(9)
S3 C23 C24 C25 174.0(5)
C23 C24 C25 C26 -0.8(10)
C24 C25 C26 C27 1.2(8)
O7 C22 C27 C26 176.4(5)
C23 C22 C27 C26 -0.9(7)
O7 C22 C27 S4 -2.9(7)
C23 C22 C27 S4 179.7(3)
C25 C26 C27 C22 -0.3(7)
C25 C26 C27 S4 179.0(4)
C6 S4 C27 C22 110.6(4)
C6 S4 C27 C26 -68.7(4)
C22 O7 C28 C29 -163.4(5)
O7 C28 C29 C30 178.7(4)
C10 C9 S2' C16' -139.8(5)
C8 C9 S2' C16' 58.9(6)
S2 C9 S2' C16' -67.8(8)
O5' C15' C16' C17' -176.6(12)
C20' C15' C16' C17' 2.0(19)
O5' C15' C16' S2' 1.3(18)
C20' C15' C16' S2' 179.9(8)
C9 S2' C16' C15' 62.6(11)
C9 S2' C16' C17' -119.4(11)
C15' C16' C17' C18' 3(2)
S2' C16' C17' C18' -175.4(9)
C16' C17' C18' C19' -7.3(17)
C16' C17' C18' C21' 152.5(15)
C17' C18' C19' C20' 8(2)
C21' C18' C19' C20' -152.6(16)
C18' C19' C20' C15' -4(2)
C18' C19' C20' S3' 173.1(12)
O5' C15' C20' C19' 177.2(13)
C16' C15' C20' C19' -1.5(18)
O5' C15' C20' S3' 0.6(14)
C16' C15' C20' S3' -178.2(9)
C23' S3' C20' C19' 119.0(12)
C23' S3' C20' C15' -64.5(9)
C19' C18' C21' O6' -73(3)
C17' C18' C21' O6' 128(3)
O7' C22' C23' C24' -175.2(12)
C27' C22' C23' C24' 0.0
O7' C22' C23' S3' 7.0(11)
C27' C22' C23' S3' -177.8(6)
C20' S3' C23' C24' 123.5(7)
C20' S3' C23' C22' -58.7(7)
C22' C23' C24' C25' 0.0
S3' C23' C24' C25' 177.8(6)
C23' C24' C25' C26' 0.0
C24' C25' C26' C27' 0.0
O7' C22' C27' C26' 175.3(12)
C23' C22' C27' C26' 0.0
O7' C22' C27' S4' -9.4(10)
C23' C22' C27' S4' 175.4(7)
C25' C26' C27' C22' 0.0
C25' C26' C27' S4' -175.5(7)
C6 S4' C27' C22' 108.7(5)
C6 S4' C27' C26' -75.8(6)
